data_2229868
loop_
_publ_author_name
'Zhu, Bai-Chuan'
'Tang, Kai-Bin'

_publ_section_title
;
 Li~2~Ca~1.5~Nb~3~O~10~ from X-ray powder data
;
_journal_coeditor_code VN2001
_journal_issue 4
_journal_name_full 'Acta Crystallographica Section E'
_journal_page_first i25
_journal_paper_doi 10.1107/S160053681100688X
_journal_volume 67
_journal_year 2011
_chemical_formula_iupac 'Li2 Ca1.5 Nb3 O10'
_chemical_formula_structural 'Li2 Ca1.5 Nb3 O10'
_chemical_formula_sum 'Ca1.5 Li2 Nb3 O10'
_chemical_formula_weight 512.71
_chemical_name_systematic
;
Lithium calcium niobium oxide (2/1.5/3/10)
;
_space_group_IT_number 139
_symmetry_cell_setting tetragonal
_symmetry_space_group_name_Hall '-I 4 2'
_symmetry_space_group_name_H-M 'I 4/m m m'
_cell_angle_alpha 90.0
_cell_angle_beta 90.0
_cell_angle_gamma 90.0
_cell_formula_units_Z 2
_cell_length_a 3.87880(6)
_cell_length_b 3.8788
_cell_length_c 26.2669(4)
_cell_measurement_temperature 298
_cell_volume 395.188(9)
_computing_cell_refinement '<i>GSAS</i> (Larson & Von Dreele, 2004) and <i>EXPGUI</i> (Toby, 2001)'
_computing_data_collection '<i>X'pert Data Collector</i> (PANalytical, 2003)'
_computing_data_reduction '<i>X'pert Highscore</i> (PANalytical, 2003)'
_computing_molecular_graphics 'DIAMOND (Brandenburg, 1999)'
_computing_publication_material '<i>publCIF</i> (Westrip, 2010)'
_computing_structure_refinement '<i>GSAS</i> (Larson & Von Dreele, 2004) and <i>EXPGUI</i> (Toby, 2001)'
_computing_structure_solution
;
coordinates taken from an isotypic compound (Bhuvanesh <i>et al.</i>,
1999<i>a</i>) and (Liang <i>et al.</i>, 2008)
;
_diffrn_ambient_temperature 298(2)
_diffrn_measurement_device_type 'PANalytical X'pert PRO'
_diffrn_measurement_method 'thin-slice \w'
_diffrn_radiation_monochromator graphite
_diffrn_radiation_source 'sealed tube'
_diffrn_radiation_type 'Cu K\a'
_diffrn_radiation_wavelength 1.54178
_exptl_crystal_density_diffrn 4.309
_exptl_crystal_density_method 'not measured'
_pd_block_diffractogram_id licanboprofile
_pd_char_colour white
_pd_meas_2theta_range_inc 0.0167113
_pd_meas_2theta_range_max 129.99126689
_pd_meas_2theta_range_min 10.00435563
_pd_meas_number_of_points 7181
_pd_meas_scan_method cont
_pd_phase_name 'from C:/gsas/MyWork/lk/lk.cif'
_pd_prep_temperature 1423
_pd_proc_2theta_range_inc 0.017
_pd_proc_2theta_range_max 129.939
_pd_proc_2theta_range_min 10.004
_pd_proc_info_excluded_regions none
_pd_proc_ls_background_function
;   GSAS Background function number 1 with 36 terms.
 Shifted Chebyshev function of 1st kind
      1:    10229.8     2:   -3178.07     3:    2423.18     4:   -808.112
      5:    540.944     6:   -198.924     7:    271.065     8:    94.4177
      9:    234.644    10:    188.507    11:    146.243    12:    265.504
     13:   -11.6147    14:    51.8836    15:    137.742    16:    26.3316
     17:   -53.6065    18:    3.80136    19:    279.859    20:   -56.8162
     21:   -60.3405    22:    50.5886    23:    41.8504    24:    9.38150
     25:   -48.8258    26:   -20.5686    27:   -49.8098    28:    74.7145
     29:   -37.5745    30:    90.5252    31:   -21.2918    32:   -56.1545
     33:   0.932266    34:   -17.8446    35:   -27.9120    36:   -2.66006
;
_pd_proc_ls_pref_orient_corr
;
March-Dollase
AXIS  1 Ratio=   0.89341  h= 0.000  k= 0.000  l= 1.000
Prefered orientation correction range: Min=   0.84444, Max=   1.40236
;
_pd_proc_ls_profile_function
;
CW Profile function number 2 with  18 terms
Profile coefficients for Simpson's rule integration of pseudovoigt function
C.J. Howard (1982). J. Appl. Cryst.,15,615-620.
P. Thompson, D.E. Cox & J.B. Hastings (1987). J. Appl.
Cryst.,20,79-83.
Peak tails are ignored  where the intensity is below 0.0010 times the peak
 Aniso. broadening axis   0.0   0.0   1.0
;
_pd_proc_ls_prof_R_factor 0.0497
_pd_proc_ls_prof_wR_expected 0.0088
_pd_proc_ls_prof_wR_factor 0.0760
_pd_proc_number_of_points 7056
_pd_spec_mounting
;
packed powder pellet
;
_pd_spec_mount_mode reflection
_pd_spec_shape flat_sheet
_pd_spec_size_axial 20
_pd_spec_size_equat 20
_pd_spec_size_thick 1
_refine_ls_extinction_method none
_refine_ls_goodness_of_fit_all 0.84
_refine_ls_matrix_type full
_refine_ls_number_constraints 4
_refine_ls_number_parameters 51
_refine_ls_number_restraints 0
_refine_ls_shift/su_max 0.01
_refine_ls_shift/su_mean 0.00
_refine_ls_structure_factor_coef Fsqd
_refine_ls_weighting_details 'w = 1/[\s^2^(Fo^2^)+(0.0677P)^2^] where P=(Fo^2^+2Fc^2^)/3'
_refine_ls_weighting_scheme calc
_cod_data_source_file vn2001.cif
_cod_data_source_block I
_cod_original_cell_volume 395.187(8)
_cod_database_code 2229868

loop_
_symmetry_equiv_pos_site_id
_symmetry_equiv_pos_as_xyz
1 +x,+y,+z
2 -y,+x,+z
3 -x,-y,+z
4 +y,-x,+z
5 -x,+y,+z
6 -y,-x,+z
7 +x,-y,+z
8 +y,+x,+z
-1 -x,-y,-z
-2 +y,-x,-z
-3 +x,+y,-z
-4 -y,+x,-z
-5 +x,-y,-z
-6 +y,+x,-z
-7 -x,+y,-z
-8 -y,-x,-z
101 +x+1/2,+y+1/2,+z+1/2
102 -y+1/2,+x+1/2,+z+1/2
103 -x+1/2,-y+1/2,+z+1/2
104 +y+1/2,-x+1/2,+z+1/2
105 -x+1/2,+y+1/2,+z+1/2
106 -y+1/2,-x+1/2,+z+1/2
107 +x+1/2,-y+1/2,+z+1/2
108 +y+1/2,+x+1/2,+z+1/2
-101 -x+1/2,-y+1/2,-z+1/2
-102 +y+1/2,-x+1/2,-z+1/2
-103 +x+1/2,+y+1/2,-z+1/2
-104 -y+1/2,+x+1/2,-z+1/2
-105 +x+1/2,-y+1/2,-z+1/2
-106 +y+1/2,+x+1/2,-z+1/2
-107 -x+1/2,+y+1/2,-z+1/2
-108 -y+1/2,-x+1/2,-z+1/2

loop_
_atom_site_type_symbol
_atom_site_label
_atom_site_fract_x
_atom_site_fract_y
_atom_site_fract_z
_atom_site_U_iso_or_equiv
_atom_site_thermal_displace_type
_atom_site_occupancy
Nb Nb1 0.0 0.0 0.0 0.0112(3) Uiso 1.0
Nb Nb2 0.0 0.0 0.15442(5) 0.0112(3) Uiso 1.0
Ca Ca1 0.0 0.0 0.5771(2) 0.0157(3) Uiso 0.75
O O1 0.0 0.5 0.0 0.0132(3) Uiso 1.0
O O2 0.0 0.0 0.2187(3) 0.0132(3) Uiso 1.0
O O3 0.0 0.5 0.1412(2) 0.0132(3) Uiso 1.0
O O4 0.0 0.0 0.0772(4) 0.0132(3) Uiso 1.0
Li Li1 0.25 0.25 0.25 0.0182(3) Uiso 0.5

loop_
_atom_type_symbol
_atom_type_scat_dispersion_real
_atom_type_scat_dispersion_imag
_atom_type_scat_source
Li 0.000 0.000 'International Tables Vol C Tables 4.2.6.8 and 6.1.1.4'
Ca 0.000 0.000 'International Tables Vol C Tables 4.2.6.8 and 6.1.1.4'
Nb 0.000 0.000 'International Tables Vol C Tables 4.2.6.8 and 6.1.1.4'
O 0.000 0.000 'International Tables Vol C Tables 4.2.6.8 and 6.1.1.4'

loop_
_geom_angle_atom_site_label_1
_geom_angle_atom_site_label_2
_geom_angle_atom_site_label_3
_geom_angle_site_symmetry_1
_geom_angle_site_symmetry_2
_geom_angle_site_symmetry_3
_geom_angle
_geom_angle_publ_flag
O1 Nb1 O1 1_545 . 1_555 180.0 no
O1 Nb1 O1 1_545 . 2_555 90.0 no
O1 Nb1 O4 1_545 . 1_555 90.0 no
O2 Nb2 O3 1_555 . 1_545 100.17(18) no
O2 Nb2 O4 1_555 . 1_555 180.0 no
O3 Nb2 O3 1_545 . 1_555 159.7(4) no
O3 Nb2 O3 1_545 . 2_555 88.21(6) no
O3 Nb2 O4 1_545 . 1_555 79.83(18) no
O1 Ca1 O1 101_445 . 101_545 87.49(16) no
O1 Ca1 O1 101_445 . 102_545 58.54(9) no
O1 Ca1 O3 101_445 . 101_545 174.68(17) no
O1 Ca1 O3 101_445 . 102_545 118.25(6) no
O1 Ca1 O4 101_445 . 101_445 60.7(2) no
O1 Ca1 O4 101_445 . 101_545 119.3(3) no
O1 Ca1 O3 101_545 . 101_545 87.19(9) no
O3 Ca1 O3 101_445 . 101_545 98.1(2) no
O3 Ca1 O3 101_445 . 102_545 64.58(12) no
O3 Ca1 O4 101_445 . 101_455 57.70(19) no
O3 Ca1 O4 101_445 . 101_545 122.3(3) no
O4 Ca1 O4 101_445 . 101_455 90.0000(2) no
O4 Ca1 O4 101_445 . 101_555 180.0000(3) no
O2 Li1 O2 1_555 . -101_444 180.0 no

loop_
_geom_bond_atom_site_label_1
_geom_bond_atom_site_label_2
_geom_bond_site_symmetry_1
_geom_bond_site_symmetry_2
_geom_bond_distance
_geom_bond_publ_flag
Nb1 O1 . 1_545 1.93940(3) yes
Nb1 O4 . 1_555 2.027(11) yes
Nb2 O2 . 1_555 1.689(8) yes
Nb2 O3 . 1_545 1.9704(11) yes
Nb2 O4 . 1_555 2.029(11) yes
Ca1 O1 . 101_445 2.805(4) yes
Ca1 O3 . 101_445 2.567(4) yes
Ca1 O4 . 101_555 2.74272(4) yes
Li1 O2 . 1_555 1.599(4) yes
